data_7154467
loop_
_publ_author_name
'Quintero, Celso'
'Valderrama, Mauricio'
'Becerra, Alexandra'
'Daniliuc, Constantin G.'
'Rojas, Rene S.'

_publ_section_title
;
 Synthesis of 4(3H)quinazolinimines by reaction of
 (E)-N-(aryl)-acetimidoyl or -benzimidoyl chloride with amines.
;
_journal_issue 22
_journal_name_full 'Organic &amp; biomolecular chemistry'
_journal_page_first 6183
_journal_page_last 6193
_journal_paper_doi 10.1039/c5ob00444f
_journal_volume 13
_journal_year 2015
_chemical_formula_sum 'C21 H17 N3 O'
_chemical_formula_weight 327.38
_chemical_name_systematic
; 
 ? 
;
_space_group_IT_number 2
_symmetry_cell_setting triclinic
_symmetry_space_group_name_Hall '-P 1'
_symmetry_space_group_name_H-M 'P -1'
_atom_sites_solution_hydrogens geom
_atom_sites_solution_primary direct
_atom_sites_solution_secondary difmap
_audit_creation_method SHELXL-97
_audit_update_record
;
2014-06-13 deposited with the CCDC.
2015-04-23 downloaded from the CCDC.
;
_cell_angle_alpha 107.781(2)
_cell_angle_beta 90.352(2)
_cell_angle_gamma 98.594(2)
_cell_formula_units_Z 6
_cell_length_a 12.9137(5)
_cell_length_b 14.1902(4)
_cell_length_c 14.6060(6)
_cell_measurement_reflns_used 8057
_cell_measurement_temperature 223(2)
_cell_measurement_theta_max 68.25
_cell_measurement_theta_min 0.88
_cell_volume 2516.23(16)
_computing_cell_refinement 'Collect (Nonius B.V., 1998)'
_computing_data_collection 'Collect (Nonius B.V., 1998)'
_computing_data_reduction 'Denzo-SMN (Otwinowski & Minor, 1997)'
_computing_molecular_graphics 'XP (BrukerAXS, 2000)'
_computing_publication_material 'SHELXL-97 (Sheldrick, 1997)'
_computing_structure_refinement 'SHELXL-97 (Sheldrick, 1997)'
_computing_structure_solution 'SHELXS-97 (Sheldrick, 1990)'
_diffrn_ambient_temperature 223(2)
_diffrn_measured_fraction_theta_full 0.965
_diffrn_measured_fraction_theta_max 0.965
_diffrn_measurement_device_type 'Nonius KappaCCD APEXII'
_diffrn_measurement_method '\w and \f scans'
_diffrn_radiation_monochromator graphite
_diffrn_radiation_source 'fine-focus sealed tube'
_diffrn_radiation_type CuK\a
_diffrn_radiation_wavelength 1.54178
_diffrn_reflns_av_R_equivalents 0.040
_diffrn_reflns_av_sigmaI/netI 0.0268
_diffrn_reflns_limit_h_max 15
_diffrn_reflns_limit_h_min 0
_diffrn_reflns_limit_k_max 16
_diffrn_reflns_limit_k_min -16
_diffrn_reflns_limit_l_max 17
_diffrn_reflns_limit_l_min -17
_diffrn_reflns_number 34337
_diffrn_reflns_theta_full 67.52
_diffrn_reflns_theta_max 67.52
_diffrn_reflns_theta_min 3.18
_exptl_absorpt_coefficient_mu 0.649
_exptl_absorpt_correction_T_max 0.9745
_exptl_absorpt_correction_T_min 0.7813
_exptl_absorpt_correction_type multi-scan
_exptl_absorpt_process_details 'Denzo (Otwinowski, Borek, Majewski & Minor, 2003)'
_exptl_crystal_colour colourless
_exptl_crystal_density_diffrn 1.296
_exptl_crystal_density_method 'not measured'
_exptl_crystal_description plate
_exptl_crystal_F_000 1032
_exptl_crystal_size_max 0.40
_exptl_crystal_size_mid 0.15
_exptl_crystal_size_min 0.04
_refine_diff_density_max 0.135
_refine_diff_density_min -0.153
_refine_diff_density_rms 0.029
_refine_ls_extinction_method none
_refine_ls_goodness_of_fit_ref 1.045
_refine_ls_hydrogen_treatment mixed
_refine_ls_matrix_type full
_refine_ls_number_parameters 691
_refine_ls_number_reflns 8764
_refine_ls_number_restraints 0
_refine_ls_restrained_S_all 1.045
_refine_ls_R_factor_all 0.0432
_refine_ls_R_factor_gt 0.0381
_refine_ls_shift/su_max 0.001
_refine_ls_shift/su_mean 0.000
_refine_ls_structure_factor_coef Fsqd
_refine_ls_weighting_details 'calc w=1/[\s^2^(Fo^2^)+(0.0517P)^2^+0.4312P] where P=(Fo^2^+2Fc^2^)/3'
_refine_ls_weighting_scheme calc
_refine_ls_wR_factor_gt 0.1002
_refine_ls_wR_factor_ref 0.1046
_reflns_number_gt 7650
_reflns_number_total 8764
_reflns_threshold_expression >2sigma(I)
_cod_data_source_file c5ob00444f2.cif
_cod_data_source_block erk7434
_cod_depositor_comments 'Adding full bibliography for 7154465--7154470.cif.'
_cod_original_sg_symbol_H-M P-1
_cod_database_code 7154467

loop_
_symmetry_equiv_pos_as_xyz
'x, y, z'
'-x, -y, -z'

loop_
_atom_site_label
_atom_site_type_symbol
_atom_site_fract_x
_atom_site_fract_y
_atom_site_fract_z
_atom_site_U_iso_or_equiv
_atom_site_adp_type
_atom_site_occupancy
_atom_site_symmetry_multiplicity
_atom_site_calc_flag
_atom_site_refinement_flags
N1A N 0.61229(8) 0.49015(8) 0.60263(8) 0.0465(3) Uani 1 1 d .
N3A N 0.73307(8) 0.45613(8) 0.70693(8) 0.0472(3) Uani 1 1 d .
N4A N 0.90225(12) 0.42185(15) 0.65611(12) 0.0829(5) Uani 1 1 d .
H01A H 0.9085(18) 0.4176(17) 0.7152(17) 0.104(7) Uiso 1 1 d .
O1A O 0.86416(10) 0.45538(10) 1.07109(8) 0.0738(3) Uani 1 1 d .
C2A C 0.63826(10) 0.48152(9) 0.68501(9) 0.0435(3) Uani 1 1 d .
C4A C 0.81212(11) 0.44079(11) 0.63945(10) 0.0537(3) Uani 1 1 d .
C5A C 0.78314(10) 0.45033(10) 0.54624(10) 0.0478(3) Uani 1 1 d .
C6A C 0.85374(12) 0.43786(11) 0.47290(10) 0.0557(3) Uani 1 1 d .
H6A H 0.9204 0.4228 0.4834 0.067 Uiso 1 1 calc R
C7A C 0.82610(13) 0.44745(11) 0.38582(11) 0.0592(4) Uani 1 1 d .
H7A H 0.8741 0.4398 0.3370 0.071 Uiso 1 1 calc R
C8A C 0.72711(12) 0.46842(11) 0.36964(10) 0.0565(4) Uani 1 1 d .
H8A H 0.7080 0.4735 0.3093 0.068 Uiso 1 1 calc R
C9A C 0.65690(11) 0.48185(10) 0.44122(10) 0.0505(3) Uani 1 1 d .
H9A H 0.5902 0.4964 0.4298 0.061 Uiso 1 1 calc R
C10A C 0.68470(10) 0.47390(9) 0.53109(9) 0.0448(3) Uani 1 1 d .
C11A C 0.56109(10) 0.50157(10) 0.76111(9) 0.0462(3) Uani 1 1 d .
C12A C 0.52254(11) 0.59144(11) 0.78291(10) 0.0546(3) Uani 1 1 d .
H12A H 0.5469 0.6385 0.7514 0.066 Uiso 1 1 calc R
C13A C 0.44836(13) 0.61201(14) 0.85087(12) 0.0682(4) Uani 1 1 d .
H13A H 0.4227 0.6732 0.8657 0.082 Uiso 1 1 calc R
C14A C 0.41193(14) 0.54350(16) 0.89680(13) 0.0767(5) Uani 1 1 d .
H14A H 0.3619 0.5581 0.9435 0.092 Uiso 1 1 calc R
C15A C 0.44866(14) 0.45318(14) 0.87452(13) 0.0748(5) Uani 1 1 d .
H15A H 0.4227 0.4058 0.9053 0.090 Uiso 1 1 calc R
C16A C 0.52348(12) 0.43207(12) 0.80714(11) 0.0597(4) Uani 1 1 d .
H16A H 0.5489 0.3707 0.7925 0.072 Uiso 1 1 calc R
C21A C 0.76214(10) 0.45813(10) 0.80339(9) 0.0471(3) Uani 1 1 d .
C22A C 0.76316(12) 0.36894(11) 0.82361(11) 0.0574(4) Uani 1 1 d .
H22A H 0.7405 0.3073 0.7760 0.069 Uiso 1 1 calc R
C23A C 0.79751(13) 0.37117(12) 0.91376(11) 0.0615(4) Uani 1 1 d .
H23A H 0.7978 0.3108 0.9277 0.074 Uiso 1 1 calc R
C24A C 0.83175(11) 0.46207(12) 0.98430(10) 0.0556(3) Uani 1 1 d .
C25A C 0.82983(11) 0.55125(11) 0.96422(10) 0.0547(3) Uani 1 1 d .
H25A H 0.8519 0.6130 1.0118 0.066 Uiso 1 1 calc R
C26A C 0.79500(11) 0.54824(10) 0.87326(10) 0.0501(3) Uani 1 1 d .
H26A H 0.7938 0.6084 0.8592 0.060 Uiso 1 1 calc R
C27A C 0.89836(18) 0.54681(18) 1.14538(13) 0.0898(6) Uani 1 1 d .
H27A H 0.9569 0.5850 1.1244 0.135 Uiso 1 1 calc R
H27B H 0.9203 0.5325 1.2027 0.135 Uiso 1 1 calc R
H27C H 0.8412 0.5854 1.1597 0.135 Uiso 1 1 calc R
N1B N 0.73865(8) 0.80598(9) 0.24855(8) 0.0472(3) Uani 1 1 d .
N3B N 0.61581(8) 0.82725(8) 0.37015(7) 0.0416(2) Uani 1 1 d .
N4B N 0.43727(9) 0.83249(10) 0.33530(9) 0.0544(3) Uani 1 1 d .
H01B H 0.4343(16) 0.8319(15) 0.3973(15) 0.090(6) Uiso 1 1 d .
O1B O 0.50835(8) 0.81505(7) 0.73610(7) 0.0546(2) Uani 1 1 d .
C2B C 0.71458(10) 0.81470(9) 0.33591(9) 0.0419(3) Uani 1 1 d .
C4B C 0.53124(10) 0.82913(9) 0.30947(9) 0.0432(3) Uani 1 1 d .
C5B C 0.55989(10) 0.82597(9) 0.21207(9) 0.0434(3) Uani 1 1 d .
C6B C 0.48576(11) 0.83300(11) 0.14526(10) 0.0528(3) Uani 1 1 d .
H6B H 0.4167 0.8397 0.1629 0.063 Uiso 1 1 calc R
C7B C 0.51350(13) 0.83017(13) 0.05428(11) 0.0622(4) Uani 1 1 d .
H7B H 0.4638 0.8364 0.0100 0.075 Uiso 1 1 calc R
C8B C 0.61497(13) 0.81812(13) 0.02702(11) 0.0632(4) Uani 1 1 d .
H8B H 0.6333 0.8158 -0.0357 0.076 Uiso 1 1 calc R
C9B C 0.68846(12) 0.80955(12) 0.09104(10) 0.0557(3) Uani 1 1 d .
H9B H 0.7567 0.8009 0.0720 0.067 Uiso 1 1 calc R
C10B C 0.66171(10) 0.81375(10) 0.18488(9) 0.0450(3) Uani 1 1 d .
C11B C 0.79843(10) 0.81119(10) 0.40480(9) 0.0430(3) Uani 1 1 d .
C12B C 0.83669(12) 0.72276(11) 0.39265(10) 0.0537(3) Uani 1 1 d .
H12B H 0.8074 0.6649 0.3430 0.064 Uiso 1 1 calc R
C13B C 0.91769(12) 0.71842(12) 0.45265(12) 0.0608(4) Uani 1 1 d .
H13B H 0.9429 0.6576 0.4439 0.073 Uiso 1 1 calc R
C14B C 0.96131(11) 0.80239(12) 0.52478(11) 0.0566(4) Uani 1 1 d .
H14B H 1.0161 0.7993 0.5660 0.068 Uiso 1 1 calc R
C15B C 0.92462(13) 0.89116(12) 0.53667(12) 0.0641(4) Uani 1 1 d .
H15B H 0.9552 0.9491 0.5856 0.077 Uiso 1 1 calc R
C16B C 0.84317(12) 0.89603(11) 0.47730(11) 0.0586(4) Uani 1 1 d .
H16B H 0.8182 0.9570 0.4862 0.070 Uiso 1 1 calc R
C21B C 0.59251(9) 0.82678(9) 0.46671(9) 0.0414(3) Uani 1 1 d .
C22B C 0.58643(10) 0.91536(9) 0.53810(9) 0.0447(3) Uani 1 1 d .
H22B H 0.6009 0.9765 0.5245 0.054 Uiso 1 1 calc R
C23B C 0.55910(10) 0.91509(10) 0.62976(9) 0.0457(3) Uani 1 1 d .
H23B H 0.5552 0.9756 0.6782 0.055 Uiso 1 1 calc R
C24B C 0.53751(10) 0.82429(10) 0.64922(9) 0.0443(3) Uani 1 1 d .
C25B C 0.54423(11) 0.73521(10) 0.57701(10) 0.0490(3) Uani 1 1 d .
H25B H 0.5306 0.6739 0.5904 0.059 Uiso 1 1 calc R
C26B C 0.57067(10) 0.73636(10) 0.48608(9) 0.0461(3) Uani 1 1 d .
H26B H 0.5739 0.6759 0.4373 0.055 Uiso 1 1 calc R
C27B C 0.49671(12) 0.90421(12) 0.81121(10) 0.0592(4) Uani 1 1 d .
H27D H 0.5645 0.9464 0.8299 0.089 Uiso 1 1 calc R
H27E H 0.4685 0.8867 0.8663 0.089 Uiso 1 1 calc R
H27F H 0.4492 0.9401 0.7885 0.089 Uiso 1 1 calc R
N1C N 0.97492(8) 0.81135(8) 0.03348(8) 0.0463(3) Uani 1 1 d .
N3C N 1.11670(8) 0.86311(8) -0.05169(7) 0.0432(2) Uani 1 1 d .
N4C N 1.28283(9) 0.94355(11) 0.02818(10) 0.0609(3) Uani 1 1 d .
H01C H 1.2959(14) 0.9471(14) -0.0346(14) 0.076(5) Uiso 1 1 d .
O1C O 1.23516(9) 0.90844(8) -0.40436(7) 0.0618(3) Uani 1 1 d .
C2C C 1.01332(10) 0.82240(9) -0.04454(9) 0.0423(3) Uani 1 1 d .
C4C C 1.18888(10) 0.89992(10) 0.02897(9) 0.0453(3) Uani 1 1 d .
C5C C 1.14670(10) 0.88420(9) 0.11694(9) 0.0435(3) Uani 1 1 d .
C6C C 1.20956(11) 0.91257(11) 0.20205(10) 0.0530(3) Uani 1 1 d .
H6C H 1.2794 0.9437 0.2035 0.064 Uiso 1 1 calc R
C7C C 1.17037(12) 0.89535(12) 0.28340(11) 0.0594(4) Uani 1 1 d .
H7C H 1.2136 0.9135 0.3400 0.071 Uiso 1 1 calc R
C8C C 1.06676(12) 0.85105(12) 0.28231(11) 0.0581(4) Uani 1 1 d .
H8C H 1.0402 0.8391 0.3382 0.070 Uiso 1 1 calc R
C9C C 1.00271(11) 0.82455(11) 0.19996(10) 0.0515(3) Uani 1 1 d .
H9C H 0.9323 0.7958 0.2002 0.062 Uiso 1 1 calc R
C10C C 1.04210(10) 0.84025(9) 0.11589(9) 0.0436(3) Uani 1 1 d .
C11C C 0.94183(10) 0.79192(10) -0.13280(9) 0.0455(3) Uani 1 1 d .
C12C C 0.85291(11) 0.83631(12) -0.12999(11) 0.0573(4) Uani 1 1 d .
H12C H 0.8388 0.8849 -0.0733 0.069 Uiso 1 1 calc R
C13C C 0.78483(13) 0.80925(15) -0.21046(13) 0.0736(5) Uani 1 1 d .
H13C H 0.7250 0.8401 -0.2084 0.088 Uiso 1 1 calc R
C14C C 0.80408(14) 0.73759(16) -0.29340(12) 0.0752(5) Uani 1 1 d .
H14C H 0.7578 0.7199 -0.3480 0.090 Uiso 1 1 calc R
C15C C 0.89075(13) 0.69206(13) -0.29619(11) 0.0660(4) Uani 1 1 d .
H15C H 0.9035 0.6426 -0.3527 0.079 Uiso 1 1 calc R
C16C C 0.95983(11) 0.71846(11) -0.21616(10) 0.0535(3) Uani 1 1 d .
H16C H 1.0189 0.6865 -0.2184 0.064 Uiso 1 1 calc R
C21C C 1.15170(9) 0.87570(9) -0.14186(9) 0.0429(3) Uani 1 1 d .
C22C C 1.21031(10) 0.80939(10) -0.19916(10) 0.0469(3) Uani 1 1 d .
H22C H 1.2301 0.7580 -0.1781 0.056 Uiso 1 1 calc R
C23C C 1.24039(10) 0.81786(10) -0.28767(10) 0.0487(3) Uani 1 1 d .
H23C H 1.2801 0.7723 -0.3268 0.058 Uiso 1 1 calc R
C24C C 1.21125(10) 0.89421(10) -0.31781(10) 0.0473(3) Uani 1 1 d .
C25C C 1.15430(11) 0.96231(10) -0.25921(10) 0.0522(3) Uani 1 1 d .
H25C H 1.1354 1.0145 -0.2796 0.063 Uiso 1 1 calc R
C26C C 1.12532(11) 0.95356(10) -0.17107(10) 0.0491(3) Uani 1 1 d .
H26C H 1.0877 1.0004 -0.1309 0.059 Uiso 1 1 calc R
C27C C 1.26840(14) 0.82789(14) -0.47611(11) 0.0667(4) Uani 1 1 d .
H27M H 1.3366 0.8177 -0.4562 0.100 Uiso 1 1 calc R
H27N H 1.2733 0.8435 -0.5363 0.100 Uiso 1 1 calc R
H27O H 1.2181 0.7674 -0.4849 0.100 Uiso 1 1 calc R

loop_
_atom_site_aniso_label
_atom_site_aniso_U_11
_atom_site_aniso_U_22
_atom_site_aniso_U_33
_atom_site_aniso_U_23
_atom_site_aniso_U_13
_atom_site_aniso_U_12
N1A 0.0421(6) 0.0490(6) 0.0474(6) 0.0128(5) 0.0029(5) 0.0085(5)
N3A 0.0443(6) 0.0536(6) 0.0441(6) 0.0129(5) 0.0035(5) 0.0138(5)
N4A 0.0600(9) 0.1398(15) 0.0620(9) 0.0337(9) 0.0115(7) 0.0512(9)
O1A 0.0770(8) 0.0946(8) 0.0540(6) 0.0279(6) -0.0060(5) 0.0167(6)
C2A 0.0404(7) 0.0409(6) 0.0470(7) 0.0106(5) 0.0020(5) 0.0061(5)
C4A 0.0474(8) 0.0640(9) 0.0486(8) 0.0109(6) 0.0055(6) 0.0188(6)
C5A 0.0461(7) 0.0474(7) 0.0463(7) 0.0083(6) 0.0040(6) 0.0091(6)
C6A 0.0506(8) 0.0588(8) 0.0540(8) 0.0102(7) 0.0089(6) 0.0122(6)
C7A 0.0627(9) 0.0598(9) 0.0503(8) 0.0116(7) 0.0145(7) 0.0065(7)
C8A 0.0667(9) 0.0536(8) 0.0460(8) 0.0151(6) 0.0015(7) 0.0005(7)
C9A 0.0509(8) 0.0483(7) 0.0501(8) 0.0147(6) -0.0016(6) 0.0023(6)
C10A 0.0440(7) 0.0404(6) 0.0456(7) 0.0087(5) 0.0024(5) 0.0029(5)
C11A 0.0399(7) 0.0494(7) 0.0455(7) 0.0100(6) 0.0019(5) 0.0050(5)
C12A 0.0527(8) 0.0570(8) 0.0531(8) 0.0126(6) 0.0039(6) 0.0151(6)
C13A 0.0597(9) 0.0742(10) 0.0623(10) 0.0034(8) 0.0090(8) 0.0221(8)
C14A 0.0579(10) 0.0960(14) 0.0613(10) 0.0044(9) 0.0189(8) 0.0076(9)
C15A 0.0690(11) 0.0802(12) 0.0687(10) 0.0226(9) 0.0196(9) -0.0078(9)
C16A 0.0578(9) 0.0544(8) 0.0635(9) 0.0165(7) 0.0113(7) 0.0020(7)
C21A 0.0445(7) 0.0523(7) 0.0450(7) 0.0135(6) 0.0031(5) 0.0121(6)
C22A 0.0654(9) 0.0509(8) 0.0544(8) 0.0104(6) -0.0012(7) 0.0170(7)
C23A 0.0705(10) 0.0569(8) 0.0628(9) 0.0220(7) 0.0022(7) 0.0208(7)
C24A 0.0491(8) 0.0727(9) 0.0484(8) 0.0215(7) 0.0037(6) 0.0143(7)
C25A 0.0525(8) 0.0575(8) 0.0484(8) 0.0111(6) 0.0021(6) 0.0019(6)
C26A 0.0490(7) 0.0504(7) 0.0507(8) 0.0166(6) 0.0055(6) 0.0052(6)
C27A 0.0911(14) 0.1177(16) 0.0523(10) 0.0208(10) -0.0116(9) 0.0034(12)
N1B 0.0413(6) 0.0562(6) 0.0453(6) 0.0180(5) 0.0035(5) 0.0060(5)
N3B 0.0391(5) 0.0465(6) 0.0398(5) 0.0147(4) 0.0025(4) 0.0061(4)
N4B 0.0419(6) 0.0750(8) 0.0478(7) 0.0188(6) 0.0050(5) 0.0141(5)
O1B 0.0615(6) 0.0611(6) 0.0436(5) 0.0225(4) 0.0049(4) 0.0041(5)
C2B 0.0397(6) 0.0411(6) 0.0447(7) 0.0139(5) 0.0038(5) 0.0043(5)
C4B 0.0410(7) 0.0441(7) 0.0439(7) 0.0126(5) 0.0006(5) 0.0070(5)
C5B 0.0452(7) 0.0425(6) 0.0417(7) 0.0125(5) 0.0004(5) 0.0059(5)
C6B 0.0488(8) 0.0620(8) 0.0477(8) 0.0158(6) -0.0005(6) 0.0112(6)
C7B 0.0627(9) 0.0790(10) 0.0463(8) 0.0217(7) -0.0064(7) 0.0116(8)
C8B 0.0641(9) 0.0825(11) 0.0431(8) 0.0231(7) 0.0027(7) 0.0044(8)
C9B 0.0501(8) 0.0699(9) 0.0460(7) 0.0195(7) 0.0063(6) 0.0030(7)
C10B 0.0427(7) 0.0474(7) 0.0438(7) 0.0147(5) 0.0010(5) 0.0018(5)
C11B 0.0385(6) 0.0481(7) 0.0445(7) 0.0174(6) 0.0047(5) 0.0065(5)
C12B 0.0570(8) 0.0485(7) 0.0539(8) 0.0117(6) -0.0023(6) 0.0122(6)
C13B 0.0611(9) 0.0609(9) 0.0670(9) 0.0238(8) 0.0002(7) 0.0223(7)
C14B 0.0433(7) 0.0745(10) 0.0576(8) 0.0274(7) -0.0015(6) 0.0117(7)
C15B 0.0597(9) 0.0607(9) 0.0631(9) 0.0088(7) -0.0160(7) 0.0047(7)
C16B 0.0582(8) 0.0480(7) 0.0655(9) 0.0104(7) -0.0117(7) 0.0119(6)
C21B 0.0376(6) 0.0462(7) 0.0415(6) 0.0162(5) 0.0017(5) 0.0039(5)
C22B 0.0473(7) 0.0418(6) 0.0452(7) 0.0158(5) 0.0010(5) 0.0023(5)
C23B 0.0482(7) 0.0454(7) 0.0413(7) 0.0117(5) -0.0003(5) 0.0043(5)
C24B 0.0394(6) 0.0535(7) 0.0414(7) 0.0190(6) -0.0013(5) 0.0025(5)
C25B 0.0526(8) 0.0450(7) 0.0516(8) 0.0212(6) -0.0002(6) 0.0020(6)
C26B 0.0482(7) 0.0415(6) 0.0476(7) 0.0131(5) 0.0021(6) 0.0055(5)
C27B 0.0604(9) 0.0724(10) 0.0416(7) 0.0167(7) 0.0038(6) 0.0019(7)
N1C 0.0390(6) 0.0525(6) 0.0448(6) 0.0117(5) 0.0040(5) 0.0057(5)
N3C 0.0370(5) 0.0480(6) 0.0419(6) 0.0115(5) 0.0023(4) 0.0040(4)
N4C 0.0419(6) 0.0822(9) 0.0542(7) 0.0217(7) -0.0004(5) -0.0047(6)
O1C 0.0731(7) 0.0645(6) 0.0535(6) 0.0276(5) 0.0125(5) 0.0083(5)
C2C 0.0362(6) 0.0416(6) 0.0465(7) 0.0096(5) 0.0045(5) 0.0068(5)
C4C 0.0372(6) 0.0485(7) 0.0477(7) 0.0122(6) 0.0001(5) 0.0051(5)
C5C 0.0404(6) 0.0438(6) 0.0453(7) 0.0112(5) 0.0023(5) 0.0094(5)
C6C 0.0447(7) 0.0603(8) 0.0521(8) 0.0152(6) -0.0030(6) 0.0067(6)
C7C 0.0598(9) 0.0709(10) 0.0478(8) 0.0181(7) -0.0041(7) 0.0121(7)
C8C 0.0630(9) 0.0679(9) 0.0468(8) 0.0210(7) 0.0081(7) 0.0135(7)
C9C 0.0472(7) 0.0573(8) 0.0505(8) 0.0166(6) 0.0097(6) 0.0094(6)
C10C 0.0417(7) 0.0432(6) 0.0443(7) 0.0097(5) 0.0038(5) 0.0102(5)
C11C 0.0382(6) 0.0501(7) 0.0451(7) 0.0136(6) 0.0019(5) 0.0000(5)
C12C 0.0454(8) 0.0684(9) 0.0572(8) 0.0180(7) 0.0005(6) 0.0096(7)
C13C 0.0499(9) 0.1004(13) 0.0757(12) 0.0359(10) -0.0072(8) 0.0105(9)
C14C 0.0593(10) 0.1053(14) 0.0567(10) 0.0320(10) -0.0141(8) -0.0140(9)
C15C 0.0649(10) 0.0733(10) 0.0460(8) 0.0111(7) 0.0009(7) -0.0160(8)
C16C 0.0466(7) 0.0552(8) 0.0504(8) 0.0087(6) 0.0044(6) -0.0017(6)
C21C 0.0366(6) 0.0452(7) 0.0447(7) 0.0129(5) 0.0015(5) 0.0016(5)
C22C 0.0432(7) 0.0503(7) 0.0509(7) 0.0197(6) 0.0057(6) 0.0101(6)
C23C 0.0430(7) 0.0536(7) 0.0509(7) 0.0174(6) 0.0072(6) 0.0096(6)
C24C 0.0448(7) 0.0498(7) 0.0459(7) 0.0173(6) 0.0013(5) -0.0019(6)
C25C 0.0574(8) 0.0453(7) 0.0553(8) 0.0188(6) 0.0006(6) 0.0061(6)
C26C 0.0498(7) 0.0427(7) 0.0520(8) 0.0109(6) 0.0030(6) 0.0070(6)
C27C 0.0676(10) 0.0863(11) 0.0525(9) 0.0284(8) 0.0167(7) 0.0167(8)

loop_
_atom_type_symbol
_atom_type_description
_atom_type_scat_dispersion_real
_atom_type_scat_dispersion_imag
_atom_type_scat_source
C C 0.0181 0.0091 'International Tables Vol C Tables 4.2.6.8 and 6.1.1.4'
H H 0.0000 0.0000 'International Tables Vol C Tables 4.2.6.8 and 6.1.1.4'
N N 0.0311 0.0180 'International Tables Vol C Tables 4.2.6.8 and 6.1.1.4'
O O 0.0492 0.0322 'International Tables Vol C Tables 4.2.6.8 and 6.1.1.4'

loop_
_geom_angle_atom_site_label_1
_geom_angle_atom_site_label_2
_geom_angle_atom_site_label_3
_geom_angle
C2A N1A C10A 117.94(11)
C2A N3A C4A 121.41(11)
C2A N3A C21A 121.72(11)
C4A N3A C21A 116.29(11)
C4A N4A H01A 110.9(15)
C24A O1A C27A 117.10(14)
N1A C2A N3A 124.42(12)
N1A C2A C11A 117.14(12)
N3A C2A C11A 118.44(11)
N4A C4A N3A 124.73(14)
N4A C4A C5A 120.90(14)
N3A C4A C5A 114.36(12)
C10A C5A C6A 119.83(13)
C10A C5A C4A 119.52(12)
C6A C5A C4A 120.64(13)
C7A C6A C5A 120.26(14)
C7A C6A H6A 119.9
C5A C6A H6A 119.9
C6A C7A C8A 120.07(14)
C6A C7A H7A 120.0
C8A C7A H7A 120.0
C9A C8A C7A 120.52(14)
C9A C8A H8A 119.7
C7A C8A H8A 119.7
C8A C9A C10A 120.03(14)
C8A C9A H9A 120.0
C10A C9A H9A 120.0
C5A C10A N1A 122.31(12)
C5A C10A C9A 119.26(12)
N1A C10A C9A 118.42(12)
C12A C11A C16A 119.46(13)
C12A C11A C2A 118.03(12)
C16A C11A C2A 122.45(12)
C13A C12A C11A 120.11(15)
C13A C12A H12A 119.9
C11A C12A H12A 119.9
C14A C13A C12A 120.30(16)
C14A C13A H13A 119.8
C12A C13A H13A 119.8
C13A C14A C15A 120.01(15)
C13A C14A H14A 120.0
C15A C14A H14A 120.0
C14A C15A C16A 120.19(16)
C14A C15A H15A 119.9
C16A C15A H15A 119.9
C15A C16A C11A 119.92(16)
C15A C16A H16A 120.0
C11A C16A H16A 120.0
C26A C21A C22A 120.05(13)
C26A C21A N3A 120.00(12)
C22A C21A N3A 119.82(12)
C23A C22A C21A 119.64(14)
C23A C22A H22A 120.2
C21A C22A H22A 120.2
C22A C23A C24A 120.49(14)
C22A C23A H23A 119.8
C24A C23A H23A 119.8
O1A C24A C25A 124.68(14)
O1A C24A C23A 115.51(14)
C25A C24A C23A 119.80(13)
C26A C25A C24A 119.27(13)
C26A C25A H25A 120.4
C24A C25A H25A 120.4
C21A C26A C25A 120.73(13)
C21A C26A H26A 119.6
C25A C26A H26A 119.6
O1A C27A H27A 109.5
O1A C27A H27B 109.5
H27A C27A H27B 109.5
O1A C27A H27C 109.5
H27A C27A H27C 109.5
H27B C27A H27C 109.5
C2B N1B C10B 117.94(11)
C2B N3B C4B 121.67(10)
C2B N3B C21B 120.88(10)
C4B N3B C21B 117.04(10)
C4B N4B H01B 109.1(13)
C24B O1B C27B 117.80(11)
N1B C2B N3B 124.39(11)
N1B C2B C11B 117.75(11)
N3B C2B C11B 117.86(11)
N4B C4B N3B 124.13(12)
N4B C4B C5B 121.85(12)
N3B C4B C5B 114.01(11)
C10B C5B C6B 119.69(12)
C10B C5B C4B 119.65(11)
C6B C5B C4B 120.65(12)
C7B C6B C5B 120.16(14)
C7B C6B H6B 119.9
C5B C6B H6B 119.9
C6B C7B C8B 120.25(14)
C6B C7B H7B 119.9
C8B C7B H7B 119.9
C9B C8B C7B 120.49(14)
C9B C8B H8B 119.8
C7B C8B H8B 119.8
C8B C9B C10B 119.94(14)
C8B C9B H9B 120.0
C10B C9B H9B 120.0
N1B C10B C5B 122.06(11)
N1B C10B C9B 118.50(12)
C5B C10B C9B 119.44(12)
C12B C11B C16B 119.05(13)
C12B C11B C2B 119.33(12)
C16B C11B C2B 121.51(12)
C11B C12B C13B 120.63(14)
C11B C12B H12B 119.7
C13B C12B H12B 119.7
C14B C13B C12B 120.16(14)
C14B C13B H13B 119.9
C12B C13B H13B 119.9
C13B C14B C15B 119.63(14)
C13B C14B H14B 120.2
C15B C14B H14B 120.2
C14B C15B C16B 120.59(14)
C14B C15B H15B 119.7
C16B C15B H15B 119.7
C15B C16B C11B 119.93(14)
C15B C16B H16B 120.0
C11B C16B H16B 120.0
C22B C21B C26B 120.00(12)
C22B C21B N3B 120.28(11)
C26B C21B N3B 119.64(11)
C21B C22B C23B 120.63(12)
C21B C22B H22B 119.7
C23B C22B H22B 119.7
C22B C23B C24B 119.34(12)
C22B C23B H23B 120.3
C24B C23B H23B 120.3
O1B C24B C23B 124.31(12)
O1B C24B C25B 115.92(11)
C23B C24B C25B 119.76(12)
C26B C25B C24B 120.38(12)
C26B C25B H25B 119.8
C24B C25B H25B 119.8
C25B C26B C21B 119.89(12)
C25B C26B H26B 120.1
C21B C26B H26B 120.1
O1B C27B H27D 109.5
O1B C27B H27E 109.5
H27D C27B H27E 109.5
O1B C27B H27F 109.5
H27D C27B H27F 109.5
H27E C27B H27F 109.5
C2C N1C C10C 117.84(11)
C2C N3C C4C 121.90(10)
C2C N3C C21C 120.37(10)
C4C N3C C21C 117.58(10)
C4C N4C H01C 109.4(11)
C24C O1C C27C 117.45(11)
N1C C2C N3C 124.40(11)
N1C C2C C11C 118.09(11)
N3C C2C C11C 117.49(11)
N4C C4C N3C 124.77(12)
N4C C4C C5C 121.41(12)
N3C C4C C5C 113.82(10)
C6C C5C C10C 119.45(12)
C6C C5C C4C 120.88(12)
C10C C5C C4C 119.66(11)
C7C C6C C5C 120.57(13)
C7C C6C H6C 119.7
C5C C6C H6C 119.7
C6C C7C C8C 120.05(14)
C6C C7C H7C 120.0
C8C C7C H7C 120.0
C9C C8C C7C 120.42(13)
C9C C8C H8C 119.8
C7C C8C H8C 119.8
C8C C9C C10C 120.17(13)
C8C C9C H9C 119.9
C10C C9C H9C 119.9
N1C C10C C5C 122.22(11)
N1C C10C C9C 118.46(12)
C5C C10C C9C 119.31(12)
C12C C11C C16C 119.15(13)
C12C C11C C2C 118.69(12)
C16C C11C C2C 122.13(12)
C13C C12C C11C 120.05(15)
C13C C12C H12C 120.0
C11C C12C H12C 120.0
C14C C13C C12C 120.49(16)
C14C C13C H13C 119.8
C12C C13C H13C 119.8
C15C C14C C13C 119.81(15)
C15C C14C H14C 120.1
C13C C14C H14C 120.1
C14C C15C C16C 120.39(16)
C14C C15C H15C 119.8
C16C C15C H15C 119.8
C15C C16C C11C 120.09(15)
C15C C16C H16C 120.0
C11C C16C H16C 120.0
C22C C21C C26C 119.97(12)
C22C C21C N3C 119.92(11)
C26C C21C N3C 120.10(12)
C21C C22C C23C 120.55(12)
C21C C22C H22C 119.7
C23C C22C H22C 119.7
C24C C23C C22C 119.24(13)
C24C C23C H23C 120.4
C22C C23C H23C 120.4
O1C C24C C23C 124.08(13)
O1C C24C C25C 115.69(12)
C23C C24C C25C 120.22(12)
C26C C25C C24C 120.06(13)
C26C C25C H25C 120.0
C24C C25C H25C 120.0
C25C C26C C21C 119.91(13)
C25C C26C H26C 120.0
C21C C26C H26C 120.0
O1C C27C H27M 109.5
O1C C27C H27N 109.5
H27M C27C H27N 109.5
O1C C27C H27O 109.5
H27M C27C H27O 109.5
H27N C27C H27O 109.5

loop_
_geom_bond_atom_site_label_1
_geom_bond_atom_site_label_2
_geom_bond_distance
N1A C2A 1.2932(17)
N1A C10A 1.3961(17)
N3A C2A 1.3889(17)
N3A C4A 1.4173(17)
N3A C21A 1.4466(17)
N4A C4A 1.2712(19)
N4A H01A 0.89(2)
O1A C24A 1.3675(18)
O1A C27A 1.421(2)
C2A C11A 1.4882(18)
C4A C5A 1.461(2)
C5A C10A 1.3949(19)
C5A C6A 1.3980(19)
C6A C7A 1.370(2)
C6A H6A 0.9400
C7A C8A 1.390(2)
C7A H7A 0.9400
C8A C9A 1.376(2)
C8A H8A 0.9400
C9A C10A 1.4005(19)
C9A H9A 0.9400
C11A C12A 1.385(2)
C11A C16A 1.388(2)
C12A C13A 1.381(2)
C12A H12A 0.9400
C13A C14A 1.372(3)
C13A H13A 0.9400
C14A C15A 1.379(3)
C14A H14A 0.9400
C15A C16A 1.382(2)
C15A H15A 0.9400
C16A H16A 0.9400
C21A C26A 1.3755(19)
C21A C22A 1.387(2)
C22A C23A 1.376(2)
C22A H22A 0.9400
C23A C24A 1.390(2)
C23A H23A 0.9400
C24A C25A 1.387(2)
C25A C26A 1.386(2)
C25A H25A 0.9400
C26A H26A 0.9400
C27A H27A 0.9700
C27A H27B 0.9700
C27A H27C 0.9700
N1B C2B 1.2883(16)
N1B C10B 1.3959(17)
N3B C2B 1.3894(16)
N3B C4B 1.4108(16)
N3B C21B 1.4457(16)
N4B C4B 1.2764(17)
N4B H01B 0.91(2)
O1B C24B 1.3645(15)
O1B C27B 1.4276(18)
C2B C11B 1.4902(18)
C4B C5B 1.4613(18)
C5B C10B 1.3962(19)
C5B C6B 1.3981(19)
C6B C7B 1.369(2)
C6B H6B 0.9400
C7B C8B 1.392(2)
C7B H7B 0.9400
C8B C9B 1.372(2)
C8B H8B 0.9400
C9B C10B 1.4012(19)
C9B H9B 0.9400
C11B C12B 1.3787(19)
C11B C16B 1.3822(19)
C12B C13B 1.381(2)
C12B H12B 0.9400
C13B C14B 1.368(2)
C13B H13B 0.9400
C14B C15B 1.374(2)
C14B H14B 0.9400
C15B C16B 1.382(2)
C15B H15B 0.9400
C16B H16B 0.9400
C21B C22B 1.3797(18)
C21B C26B 1.3858(18)
C22B C23B 1.3876(18)
C22B H22B 0.9400
C23B C24B 1.3914(18)
C23B H23B 0.9400
C24B C25B 1.3919(19)
C25B C26B 1.3776(19)
C25B H25B 0.9400
C26B H26B 0.9400
C27B H27D 0.9700
C27B H27E 0.9700
C27B H27F 0.9700
N1C C2C 1.2892(16)
N1C C10C 1.3961(17)
N3C C2C 1.3910(16)
N3C C4C 1.4123(16)
N3C C21C 1.4483(16)
N4C C4C 1.2789(17)
N4C H01C 0.949(19)
O1C C24C 1.3698(16)
O1C C27C 1.418(2)
C2C C11C 1.4922(18)
C4C C5C 1.4644(18)
C5C C6C 1.3967(19)
C5C C10C 1.3987(18)
C6C C7C 1.369(2)
C6C H6C 0.9400
C7C C8C 1.388(2)
C7C H7C 0.9400
C8C C9C 1.375(2)
C8C H8C 0.9400
C9C C10C 1.3989(18)
C9C H9C 0.9400
C11C C12C 1.385(2)
C11C C16C 1.3870(19)
C12C C13C 1.383(2)
C12C H12C 0.9400
C13C C14C 1.375(3)
C13C H13C 0.9400
C14C C15C 1.368(3)
C14C H14C 0.9400
C15C C16C 1.386(2)
C15C H15C 0.9400
C16C H16C 0.9400
C21C C22C 1.3778(19)
C21C C26C 1.3847(19)
C22C C23C 1.3869(19)
C22C H22C 0.9400
C23C C24C 1.3857(19)
C23C H23C 0.9400
C24C C25C 1.386(2)
C25C C26C 1.3793(19)
C25C H25C 0.9400
C26C H26C 0.9400
C27C H27M 0.9700
C27C H27N 0.9700
C27C H27O 0.9700

loop_
_geom_hbond_atom_site_label_D
_geom_hbond_atom_site_label_H
_geom_hbond_atom_site_label_A
_geom_hbond_distance_DH
_geom_hbond_distance_HA
_geom_hbond_distance_DA
_geom_hbond_angle_DHA
_geom_hbond_site_symmetry_A
C13C H13C O1B 0.94 2.85 3.668(2) 146.6 1_554
C23B H23B N4B 0.94 2.78 3.4534(18) 129.6 2_676
C27A H27B N4A 0.97 2.93 3.743(2) 141.7 2_767
C13B H13B N4A 0.94 2.67 3.375(2) 132.7 2_766
C9A H9A N1A 0.94 2.70 3.6322(18) 171.4 2_666
C16B H16B O1C 0.94 2.71 3.5338(18) 147.1 2_775
C25C H25C N1B 0.94 2.72 3.3277(17) 123.2 2_775
C14A H14A O1A 0.94 2.90 3.601(2) 132.4 2_667

loop_
_geom_torsion_atom_site_label_1
_geom_torsion_atom_site_label_2
_geom_torsion_atom_site_label_3
_geom_torsion_atom_site_label_4
_geom_torsion
C10A N1A C2A N3A -0.68(19)
C10A N1A C2A C11A 178.55(11)
C4A N3A C2A N1A 2.3(2)
C21A N3A C2A N1A 173.25(12)
C4A N3A C2A C11A -176.93(12)
C21A N3A C2A C11A -5.97(18)
C2A N3A C4A N4A 176.72(16)
C21A N3A C4A N4A 5.3(2)
C2A N3A C4A C5A -2.15(19)
C21A N3A C4A C5A -173.57(12)
N4A C4A C5A C10A -178.22(16)
N3A C4A C5A C10A 0.69(19)
N4A C4A C5A C6A 0.6(2)
N3A C4A C5A C6A 179.52(12)
C10A C5A C6A C7A -0.8(2)
C4A C5A C6A C7A -179.66(14)
C5A C6A C7A C8A -0.8(2)
C6A C7A C8A C9A 1.4(2)
C7A C8A C9A C10A -0.3(2)
C6A C5A C10A N1A -178.04(12)
C4A C5A C10A N1A 0.81(19)
C6A C5A C10A C9A 1.86(19)
C4A C5A C10A C9A -179.30(12)
C2A N1A C10A C5A -0.87(18)
C2A N1A C10A C9A 179.24(12)
C8A C9A C10A C5A -1.27(19)
C8A C9A C10A N1A 178.62(12)
N1A C2A C11A C12A -52.81(17)
N3A C2A C11A C12A 126.47(14)
N1A C2A C11A C16A 124.21(15)
N3A C2A C11A C16A -56.52(18)
C16A C11A C12A C13A 0.9(2)
C2A C11A C12A C13A 177.98(13)
C11A C12A C13A C14A -0.4(2)
C12A C13A C14A C15A -0.6(3)
C13A C14A C15A C16A 1.1(3)
C14A C15A C16A C11A -0.6(3)
C12A C11A C16A C15A -0.4(2)
C2A C11A C16A C15A -177.37(15)
C2A N3A C21A C26A -75.64(17)
C4A N3A C21A C26A 95.75(15)
C2A N3A C21A C22A 108.44(15)
C4A N3A C21A C22A -80.17(17)
C26A C21A C22A C23A -0.2(2)
N3A C21A C22A C23A 175.70(14)
C21A C22A C23A C24A -0.4(2)
C27A O1A C24A C25A -0.2(2)
C27A O1A C24A C23A -179.16(16)
C22A C23A C24A O1A -179.97(14)
C22A C23A C24A C25A 1.0(2)
O1A C24A C25A C26A -179.87(14)
C23A C24A C25A C26A -0.9(2)
C22A C21A C26A C25A 0.3(2)
N3A C21A C26A C25A -175.63(12)
C24A C25A C26A C21A 0.3(2)
C10B N1B C2B N3B 2.76(19)
C10B N1B C2B C11B -177.16(11)
C4B N3B C2B N1B 1.53(19)
C21B N3B C2B N1B 173.99(12)
C4B N3B C2B C11B -178.54(11)
C21B N3B C2B C11B -6.09(16)
C2B N3B C4B N4B 174.23(13)
C21B N3B C4B N4B 1.50(18)
C2B N3B C4B C5B -5.25(16)
C21B N3B C4B C5B -177.98(10)
N4B C4B C5B C10B -174.57(13)
N3B C4B C5B C10B 4.92(17)
N4B C4B C5B C6B 4.1(2)
N3B C4B C5B C6B -176.40(12)
C10B C5B C6B C7B -1.5(2)
C4B C5B C6B C7B 179.86(13)
C5B C6B C7B C8B 1.4(2)
C6B C7B C8B C9B -0.4(3)
C7B C8B C9B C10B -0.5(2)
C2B N1B C10B C5B -2.92(19)
C2B N1B C10B C9B 176.78(12)
C6B C5B C10B N1B -179.77(12)
C4B C5B C10B N1B -1.08(19)
C6B C5B C10B C9B 0.54(19)
C4B C5B C10B C9B 179.23(12)
C8B C9B C10B N1B -179.25(13)
C8B C9B C10B C5B 0.4(2)
N1B C2B C11B C12B -67.86(16)
N3B C2B C11B C12B 112.21(14)
N1B C2B C11B C16B 108.25(15)
N3B C2B C11B C16B -71.67(16)
C16B C11B C12B C13B 0.8(2)
C2B C11B C12B C13B 177.01(13)
C11B C12B C13B C14B -0.3(2)
C12B C13B C14B C15B -0.5(2)
C13B C14B C15B C16B 0.9(2)
C14B C15B C16B C11B -0.4(3)
C12B C11B C16B C15B -0.4(2)
C2B C11B C16B C15B -176.54(14)
C2B N3B C21B C22B 104.30(14)
C4B N3B C21B C22B -82.90(15)
C2B N3B C21B C26B -79.19(15)
C4B N3B C21B C26B 93.60(14)
C26B C21B C22B C23B 0.35(19)
N3B C21B C22B C23B 176.85(11)
C21B C22B C23B C24B -0.15(19)
C27B O1B C24B C23B 1.63(18)
C27B O1B C24B C25B -177.74(12)
C22B C23B C24B O1B -178.93(12)
C22B C23B C24B C25B 0.42(19)
O1B C24B C25B C26B 178.48(12)
C23B C24B C25B C26B -0.9(2)
C24B C25B C26B C21B 1.1(2)
C22B C21B C26B C25B -0.84(19)
N3B C21B C26B C25B -177.36(12)
C10C N1C C2C N3C -1.39(19)
C10C N1C C2C C11C -179.83(11)
C4C N3C C2C N1C -2.38(19)
C21C N3C C2C N1C -177.85(12)
C4C N3C C2C C11C 176.07(11)
C21C N3C C2C C11C 0.60(17)
C2C N3C C4C N4C -175.57(13)
C21C N3C C4C N4C 0.0(2)
C2C N3C C4C C5C 4.25(17)
C21C N3C C4C C5C 179.84(10)
N4C C4C C5C C6C -2.9(2)
N3C C4C C5C C6C 177.32(12)
N4C C4C C5C C10C 177.12(13)
N3C C4C C5C C10C -2.71(17)
C10C C5C C6C C7C 1.7(2)
C4C C5C C6C C7C -178.35(13)
C5C C6C C7C C8C -1.2(2)
C6C C7C C8C C9C -0.3(2)
C7C C8C C9C C10C 1.3(2)
C2C N1C C10C C5C 2.91(18)
C2C N1C C10C C9C -177.18(12)
C6C C5C C10C N1C 179.23(12)
C4C C5C C10C N1C -0.75(19)
C6C C5C C10C C9C -0.68(19)
C4C C5C C10C C9C 179.34(12)
C8C C9C C10C N1C 179.32(12)
C8C C9C C10C C5C -0.8(2)
N1C C2C C11C C12C 58.03(17)
N3C C2C C11C C12C -120.52(14)
N1C C2C C11C C16C -119.82(14)
N3C C2C C11C C16C 61.63(17)
C16C C11C C12C C13C -1.7(2)
C2C C11C C12C C13C -179.66(14)
C11C C12C C13C C14C 0.7(3)
C12C C13C C14C C15C 0.5(3)
C13C C14C C15C C16C -0.6(3)
C14C C15C C16C C11C -0.5(2)
C12C C11C C16C C15C 1.7(2)
C2C C11C C16C C15C 179.49(12)
C2C N3C C21C C22C -102.83(14)
C4C N3C C21C C22C 81.51(15)
C2C N3C C21C C26C 76.42(15)
C4C N3C C21C C26C -99.24(14)
C26C C21C C22C C23C -2.14(19)
N3C C21C C22C C23C 177.11(12)
C21C C22C C23C C24C 0.3(2)
C27C O1C C24C C23C 16.0(2)
C27C O1C C24C C25C -164.02(13)
C22C C23C C24C O1C -178.86(12)
C22C C23C C24C C25C 1.2(2)
O1C C24C C25C C26C 179.23(12)
C23C C24C C25C C26C -0.8(2)
C24C C25C C26C C21C -1.1(2)
C22C C21C C26C C25C 2.5(2)
N3C C21C C26C C25C -176.74(12)
